data_1574234
loop_
_publ_author_name
'R., Nandini'
'Kempegowda, Byresh B.'
'Srinivasa, Sudhanva M.'
'Kshirsagar, Umesh A.'
'Malecki, Jan Grzegorz'
'Patil, Siddappa A.'
'Shaikh, Shoyebmohamad F.'
'Mane, Manoj V.'
'Dateer, Ramesh B.'

_publ_section_title
;
 Sustainable copper nanocomposite for multicomponent synthesis of triazolo
 quinolines and triazolyl benzamide derivatives and their bioactivity
 study
;
_journal_issue 9
_journal_name_full 'Catalysis Science &amp; Technology'
_journal_page_first 2878
_journal_page_last 2887
_journal_paper_doi 10.1039/D4CY01225A
_journal_volume 15
_journal_year 2025
_chemical_formula_moiety 'C16 H12 N4, H2 O'
_chemical_formula_sum 'C16 H14 N4 O'
_chemical_formula_weight 278.31
_space_group_crystal_system orthorhombic
_space_group_IT_number 19
_space_group_name_Hall 'P 2ac 2ab'
_space_group_name_H-M_alt 'P 21 21 21'
_atom_sites_solution_hydrogens mixed
_atom_sites_solution_primary direct
_audit_creation_date 2024-01-25
_audit_creation_method
;
Olex2 1.5
(compiled 2023.08.24 svn.re1ec1418 for OlexSys, GUI svn.r6817)
;
_audit_update_record
;
2024-08-14 deposited with the CCDC.	2025-03-10 downloaded from the CCDC.
;
_cell_angle_alpha 90
_cell_angle_beta 90
_cell_angle_gamma 90
_cell_formula_units_Z 4
_cell_length_a 7.0728(5)
_cell_length_b 12.2024(9)
_cell_length_c 16.3422(11)
_cell_measurement_reflns_used 4607
_cell_measurement_temperature 295(2)
_cell_measurement_theta_max 26.8940
_cell_measurement_theta_min 3.8080
_cell_volume 1410.42(17)
_computing_cell_refinement 'CrysAlisPro 1.171.42.49 (Rigaku OD, 2022)'
_computing_data_collection 'CrysAlisPro 1.171.42.49 (Rigaku OD, 2022)'
_computing_data_reduction 'CrysAlisPro 1.171.42.49 (Rigaku OD, 2022)'
_computing_molecular_graphics 'Olex2 1.5 (Dolomanov et al., 2009)'
_computing_publication_material 'Olex2 1.5 (Dolomanov et al., 2009)'
_computing_structure_refinement 'SHELXL 2019/3 (Sheldrick, 2015)'
_diffrn_ambient_temperature 295(2)
_diffrn_detector 'CCD plate'
_diffrn_detector_area_resol_mean 10.4015
_diffrn_detector_type Atlas
_diffrn_measured_fraction_theta_full 0.997
_diffrn_measured_fraction_theta_max 0.938
_diffrn_measurement_details
;
List of Runs (angles in degrees, time in seconds):

  # Type    Start    End  Width  t~exp~   \w     \q     \k     \f   Frames
#--------------------------------------------------------------------------
  1  \w    -32.00  32.00   1.00   79.09    --  -10.84  77.00  90.00   64
  2  \w    -61.00  10.00   1.00   79.09    --  -10.84 -57.00 -30.00   71
  3  \w    -76.00 -15.00   1.00   79.09    --  -10.68 -57.00 -90.00   61
  4  \w    -51.00  59.00   1.00   79.09    --  -10.68  19.00-120.00  110
  5  \w    -22.00   4.00   1.00   79.09    --   10.68  77.00 -60.00   26
  6  \w     17.00  43.00   1.00   79.09    --   10.68 -99.00-150.00   26
;
_diffrn_measurement_device 'four-circle diffractometer'
_diffrn_measurement_device_type 'Xcalibur, Atlas, Gemini ultra'
_diffrn_measurement_method '\w scans'
_diffrn_orient_matrix_type 'CrysAlisPro convention (1999,Acta A55,543-557)'
_diffrn_orient_matrix_UB_11 -0.0361249000
_diffrn_orient_matrix_UB_12 -0.0283822000
_diffrn_orient_matrix_UB_13 0.0344684000
_diffrn_orient_matrix_UB_21 0.0387403000
_diffrn_orient_matrix_UB_22 0.0405330000
_diffrn_orient_matrix_UB_23 0.0262419000
_diffrn_orient_matrix_UB_31 -0.0851703000
_diffrn_orient_matrix_UB_32 0.0304764000
_diffrn_orient_matrix_UB_33 -0.0027367000
_diffrn_radiation_monochromator graphite
_diffrn_radiation_probe x-ray
_diffrn_radiation_type 'Mo K\a'
_diffrn_radiation_wavelength 0.71073
_diffrn_reflns_av_R_equivalents 0.0501
_diffrn_reflns_av_unetI/netI 0.0470
_diffrn_reflns_Laue_measured_fraction_full 0.997
_diffrn_reflns_Laue_measured_fraction_max 0.938
_diffrn_reflns_limit_h_max 9
_diffrn_reflns_limit_h_min -7
_diffrn_reflns_limit_k_max 16
_diffrn_reflns_limit_k_min -13
_diffrn_reflns_limit_l_max 21
_diffrn_reflns_limit_l_min -22
_diffrn_reflns_number 13469
_diffrn_reflns_point_group_measured_fraction_full 0.998
_diffrn_reflns_point_group_measured_fraction_max 0.900
_diffrn_reflns_theta_full 25.242
_diffrn_reflns_theta_max 29.506
_diffrn_reflns_theta_min 3.329
_diffrn_source 'fine-focus sealed X-ray tube'
_diffrn_source_type 'Enhance (Mo) X-ray Source'
_exptl_absorpt_coefficient_mu 0.086
_exptl_absorpt_correction_T_max 1.00000
_exptl_absorpt_correction_T_min 0.81820
_exptl_absorpt_correction_type multi-scan
_exptl_absorpt_process_details
;
CrysAlisPro 1.171.42.49 (Rigaku Oxford Diffraction, 2022)
Empirical absorption correction using spherical harmonics,
implemented in SCALE3 ABSPACK scaling algorithm.
;
_exptl_crystal_colour 'pale yellow'
_exptl_crystal_density_diffrn 1.311
_exptl_crystal_description prism
_exptl_crystal_F_000 584
_exptl_crystal_size_max 0.14
_exptl_crystal_size_mid 0.06
_exptl_crystal_size_min 0.04
_refine_diff_density_max 0.131
_refine_diff_density_min -0.162
_refine_diff_density_rms 0.038
_refine_ls_abs_structure_details
;
 Flack (1983), 800 Friedel pairs
;
_refine_ls_extinction_method none
_refine_ls_goodness_of_fit_ref 1.054
_refine_ls_hydrogen_treatment mixed
_refine_ls_matrix_type full
_refine_ls_number_parameters 203
_refine_ls_number_reflns 3540
_refine_ls_number_restraints 0
_refine_ls_restrained_S_all 1.054
_refine_ls_R_factor_all 0.0797
_refine_ls_R_factor_gt 0.0493
_refine_ls_shift/su_max 0.001
_refine_ls_shift/su_mean 0.000
_refine_ls_structure_factor_coef Fsqd
_refine_ls_weighting_details 'w=1/[\s^2^(Fo^2^)+(0.0499P)^2^+0.0518P] where P=(Fo^2^+2Fc^2^)/3'
_refine_ls_weighting_scheme calc
_refine_ls_wR_factor_gt 0.1030
_refine_ls_wR_factor_ref 0.1220
_reflns_Friedel_coverage 0.672
_reflns_Friedel_fraction_full 0.999
_reflns_Friedel_fraction_max 0.848
_reflns_number_gt 2524
_reflns_number_total 3540
_reflns_threshold_expression 'I > 2\s(I)'
_cod_data_source_file d4cy01225a2.cif
_cod_data_source_block nr67
_cod_depositor_comments 'Adding full bibliography for 1574234--1574238.cif.'
_cod_database_code 1574234
_shelx_shelxl_version_number 2019/3
_chemical_oxdiff_formula 'C16 H12 N4'
_shelx_space_group_comment
;
The symmetry employed for this shelxl refinement is uniquely defined
by the following loop, which should always be used as a source of
symmetry information in preference to the above space-group names.
They are only intended as comments.
;
_olex2_refinement_description
;
1.a Aromatic/amide H refined with riding coordinates:
 C5(H5), C6(H6), C7(H7), C8(H8), C11(H11), C12(H12), C14(H14), C15(H15)
1.b Idealised Me refined as rotating group:
 C16(H16A,H16B,H16C)
;
_olex2_submission_special_instructions 'No special instructions were received'
_oxdiff_exptl_absorpt_empirical_details
;
Empirical correction (ABSPACK) includes:
- Absorption correction using spherical harmonics
- Frame scaling
;
_oxdiff_exptl_absorpt_empirical_full_max 1.472
_oxdiff_exptl_absorpt_empirical_full_min 0.808

loop_
_space_group_symop_operation_xyz
'x, y, z'
'-x+1/2, -y, z+1/2'
'x+1/2, -y+1/2, -z'
'-x, y+1/2, -z+1/2'

loop_
_atom_site_label
_atom_site_type_symbol
_atom_site_fract_x
_atom_site_fract_y
_atom_site_fract_z
_atom_site_U_iso_or_equiv
_atom_site_adp_type
_atom_site_occupancy
_atom_site_site_symmetry_order
_atom_site_calc_flag
_atom_site_refinement_flags_posn
_atom_site_refinement_flags_adp
_atom_site_refinement_flags_occupancy
_atom_site_disorder_assembly
_atom_site_disorder_group
O1 O 0.4438(3) 0.55059(18) 0.15757(11) 0.0631(6) Uani 1 1 d . . . . .
H1A H 0.353(5) 0.554(3) 0.121(2) 0.097(12) Uiso 1 1 d . . . . .
H1B H 0.499(5) 0.619(4) 0.156(2) 0.102(13) Uiso 1 1 d . . . . .
N1 N 0.0850(3) 0.73028(17) -0.14563(11) 0.0471(5) Uani 1 1 d . . . . .
N2 N 0.0711(3) 0.68682(17) -0.21824(12) 0.0536(6) Uani 1 1 d . . . . .
N3 N 0.0929(3) 0.57752(17) -0.21167(12) 0.0483(5) Uani 1 1 d . . . . .
H3 H 0.082(4) 0.530(2) -0.2616(16) 0.066(8) Uiso 1 1 d . . . . .
N4 N 0.1668(3) 0.55318(16) 0.03365(11) 0.0445(5) Uani 1 1 d . . . . .
C1 C 0.1373(3) 0.64715(19) -0.00364(13) 0.0385(5) Uani 1 1 d . . . . .
C2 C 0.1156(3) 0.6466(2) -0.09055(13) 0.0391(5) Uani 1 1 d . . . . .
C3 C 0.1206(3) 0.54958(19) -0.13305(12) 0.0397(5) Uani 1 1 d . . . . .
C4 C 0.1475(3) 0.4474(2) -0.09443(14) 0.0423(5) Uani 1 1 d . . . . .
C5 C 0.1526(4) 0.3446(2) -0.13296(17) 0.0545(7) Uani 1 1 d . . . . .
H5 H 0.134007 0.339190 -0.189152 0.065 Uiso 1 1 calc R U . . .
C6 C 0.1852(5) 0.2524(2) -0.0875(2) 0.0706(9) Uani 1 1 d . . . . .
H6 H 0.186027 0.184084 -0.112644 0.085 Uiso 1 1 calc R U . . .
C7 C 0.2169(5) 0.2604(3) -0.0041(2) 0.0767(10) Uani 1 1 d . . . . .
H7 H 0.244562 0.197582 0.025823 0.092 Uiso 1 1 calc R U . . .
C8 C 0.2081(5) 0.3597(2) 0.03497(17) 0.0642(8) Uani 1 1 d . . . . .
H8 H 0.225829 0.363119 0.091295 0.077 Uiso 1 1 calc R U . . .
C9 C 0.1729(4) 0.4550(2) -0.00865(15) 0.0454(6) Uani 1 1 d . . . . .
C10 C 0.1257(3) 0.74669(19) 0.04783(13) 0.0415(5) Uani 1 1 d . . . . .
C11 C 0.0818(4) 0.7367(2) 0.13035(15) 0.0547(7) Uani 1 1 d . . . . .
H11 H 0.055548 0.668010 0.152212 0.066 Uiso 1 1 calc R U . . .
C12 C 0.0767(4) 0.8275(3) 0.17982(16) 0.0644(8) Uani 1 1 d . . . . .
H12 H 0.048270 0.818790 0.234995 0.077 Uiso 1 1 calc R U . . .
C13 C 0.1124(4) 0.9312(3) 0.15035(18) 0.0630(8) Uani 1 1 d . . . . .
C14 C 0.1525(4) 0.9406(2) 0.06789(19) 0.0625(8) Uani 1 1 d . . . . .
H14 H 0.175033 1.009742 0.045969 0.075 Uiso 1 1 calc R U . . .
C15 C 0.1600(4) 0.8502(2) 0.01708(16) 0.0501(6) Uani 1 1 d . . . . .
H15 H 0.188195 0.859139 -0.038097 0.060 Uiso 1 1 calc R U . . .
C16 C 0.1083(5) 1.0296(3) 0.2057(2) 0.0943(12) Uani 1 1 d . . . . .
H16A H -0.017726 1.058672 0.207754 0.141 Uiso 1 1 calc R U . . .
H16B H 0.192951 1.084549 0.185058 0.141 Uiso 1 1 calc R U . . .
H16C H 0.147141 1.008468 0.259769 0.141 Uiso 1 1 calc R U . . .

loop_
_atom_site_aniso_label
_atom_site_aniso_U_11
_atom_site_aniso_U_22
_atom_site_aniso_U_33
_atom_site_aniso_U_23
_atom_site_aniso_U_13
_atom_site_aniso_U_12
O1 0.0907(15) 0.0518(12) 0.0469(10) 0.0141(9) -0.0216(10) -0.0166(11)
N1 0.0591(12) 0.0430(12) 0.0392(10) 0.0000(9) -0.0025(9) 0.0094(10)
N2 0.0705(14) 0.0482(13) 0.0420(11) -0.0004(10) -0.0036(11) 0.0098(11)
N3 0.0603(13) 0.0468(13) 0.0379(10) -0.0042(10) -0.0001(10) 0.0067(11)
N4 0.0561(12) 0.0378(11) 0.0395(10) 0.0007(9) -0.0070(8) -0.0044(10)
C1 0.0397(12) 0.0365(13) 0.0393(11) 0.0001(11) -0.0041(9) -0.0009(10)
C2 0.0395(11) 0.0381(12) 0.0398(11) 0.0002(10) -0.0010(9) 0.0030(11)
C3 0.0405(12) 0.0422(13) 0.0363(11) -0.0047(11) -0.0001(9) 0.0005(11)
C4 0.0454(13) 0.0361(13) 0.0455(12) -0.0026(11) -0.0023(10) -0.0009(11)
C5 0.0648(17) 0.0436(15) 0.0550(14) -0.0089(12) -0.0032(12) -0.0025(13)
C6 0.095(2) 0.0359(16) 0.081(2) -0.0081(15) -0.0043(17) -0.0050(16)
C7 0.112(3) 0.0357(16) 0.083(2) 0.0089(15) -0.019(2) -0.0054(17)
C8 0.094(2) 0.0398(16) 0.0588(16) 0.0062(14) -0.0167(15) -0.0124(15)
C9 0.0527(14) 0.0358(13) 0.0476(13) 0.0017(11) -0.0064(10) -0.0067(11)
C10 0.0433(12) 0.0400(13) 0.0412(11) -0.0041(11) -0.0065(10) 0.0033(11)
C11 0.0591(15) 0.0572(16) 0.0477(13) -0.0060(13) -0.0019(12) 0.0025(14)
C12 0.0633(18) 0.082(2) 0.0477(14) -0.0190(15) -0.0045(13) 0.0176(16)
C13 0.0565(16) 0.0609(19) 0.0715(18) -0.0282(16) -0.0160(14) 0.0174(14)
C14 0.0629(17) 0.0417(16) 0.083(2) -0.0134(15) -0.0151(14) 0.0043(14)
C15 0.0540(15) 0.0443(15) 0.0518(14) -0.0035(12) -0.0103(11) 0.0015(12)
C16 0.089(2) 0.083(2) 0.111(3) -0.057(2) -0.024(2) 0.023(2)

loop_
_atom_type_symbol
_atom_type_description
_atom_type_scat_dispersion_real
_atom_type_scat_dispersion_imag
_atom_type_scat_source
C C 0.0033 0.0016 'International Tables Vol C Tables 4.2.6.8 and 6.1.1.4'
H H 0.0000 0.0000 'International Tables Vol C Tables 4.2.6.8 and 6.1.1.4'
N N 0.0061 0.0033 'International Tables Vol C Tables 4.2.6.8 and 6.1.1.4'
O O 0.0106 0.0060 'International Tables Vol C Tables 4.2.6.8 and 6.1.1.4'

loop_
_geom_angle_atom_site_label_1
_geom_angle_atom_site_label_2
_geom_angle_atom_site_label_3
_geom_angle
_geom_angle_site_symmetry_1
_geom_angle_site_symmetry_3
_geom_angle_publ_flag
H1A O1 H1B 105(3) . . ?
N2 N1 C2 107.75(19) . . ?
N1 N2 N3 108.77(19) . . ?
N2 N3 H3 119.7(15) . . ?
C3 N3 N2 110.1(2) . . ?
C3 N3 H3 130.1(15) . . ?
C1 N4 C9 121.89(18) . . ?
N4 C1 C2 118.3(2) . . ?
N4 C1 C10 117.46(18) . . ?
C2 C1 C10 124.3(2) . . ?
N1 C2 C1 131.5(2) . . ?
C3 C2 N1 108.21(18) . . ?
C3 C2 C1 120.3(2) . . ?
N3 C3 C2 105.1(2) . . ?
N3 C3 C4 132.2(2) . . ?
C2 C3 C4 122.64(19) . . ?
C3 C4 C9 113.7(2) . . ?
C5 C4 C3 126.3(2) . . ?
C5 C4 C9 119.9(2) . . ?
C4 C5 H5 120.2 . . ?
C6 C5 C4 119.7(2) . . ?
C6 C5 H5 120.2 . . ?
C5 C6 H6 119.8 . . ?
C5 C6 C7 120.3(3) . . ?
C7 C6 H6 119.8 . . ?
C6 C7 H7 119.6 . . ?
C8 C7 C6 120.9(3) . . ?
C8 C7 H7 119.6 . . ?
C7 C8 H8 119.7 . . ?
C7 C8 C9 120.7(3) . . ?
C9 C8 H8 119.7 . . ?
N4 C9 C4 123.2(2) . . ?
N4 C9 C8 118.4(2) . . ?
C8 C9 C4 118.5(2) . . ?
C11 C10 C1 119.5(2) . . ?
C15 C10 C1 122.3(2) . . ?
C15 C10 C11 118.2(2) . . ?
C10 C11 H11 119.8 . . ?
C12 C11 C10 120.5(3) . . ?
C12 C11 H11 119.8 . . ?
C11 C12 H12 119.0 . . ?
C11 C12 C13 122.1(3) . . ?
C13 C12 H12 119.0 . . ?
C12 C13 C14 117.1(2) . . ?
C12 C13 C16 121.3(3) . . ?
C14 C13 C16 121.7(3) . . ?
C13 C14 H14 119.1 . . ?
C13 C14 C15 121.8(3) . . ?
C15 C14 H14 119.1 . . ?
C10 C15 C14 120.3(2) . . ?
C10 C15 H15 119.8 . . ?
C14 C15 H15 119.8 . . ?
C13 C16 H16A 109.5 . . ?
C13 C16 H16B 109.5 . . ?
C13 C16 H16C 109.5 . . ?
H16A C16 H16B 109.5 . . ?
H16A C16 H16C 109.5 . . ?
H16B C16 H16C 109.5 . . ?

loop_
_geom_bond_atom_site_label_1
_geom_bond_atom_site_label_2
_geom_bond_distance
_geom_bond_site_symmetry_2
_geom_bond_publ_flag
O1 H1A 0.88(4) . ?
O1 H1B 0.92(4) . ?
N1 N2 1.303(3) . ?
N1 C2 1.378(3) . ?
N2 N3 1.347(3) . ?
N3 H3 1.00(3) . ?
N3 C3 1.344(3) . ?
N4 C1 1.315(3) . ?
N4 C9 1.384(3) . ?
C1 C2 1.429(3) . ?
C1 C10 1.480(3) . ?
C2 C3 1.373(3) . ?
C3 C4 1.410(3) . ?
C4 C5 1.404(3) . ?
C4 C9 1.416(3) . ?
C5 H5 0.9300 . ?
C5 C6 1.368(4) . ?
C6 H6 0.9300 . ?
C6 C7 1.384(4) . ?
C7 H7 0.9300 . ?
C7 C8 1.370(4) . ?
C8 H8 0.9300 . ?
C8 C9 1.387(4) . ?
C10 C11 1.389(3) . ?
C10 C15 1.381(3) . ?
C11 H11 0.9300 . ?
C11 C12 1.372(4) . ?
C12 H12 0.9300 . ?
C12 C13 1.377(4) . ?
C13 C14 1.382(4) . ?
C13 C16 1.504(4) . ?
C14 H14 0.9300 . ?
C14 C15 1.382(4) . ?
C15 H15 0.9300 . ?
C16 H16A 0.9600 . ?
C16 H16B 0.9600 . ?
C16 H16C 0.9600 . ?

loop_
_geom_torsion_atom_site_label_1
_geom_torsion_atom_site_label_2
_geom_torsion_atom_site_label_3
_geom_torsion_atom_site_label_4
_geom_torsion
_geom_torsion_site_symmetry_1
_geom_torsion_site_symmetry_2
_geom_torsion_site_symmetry_3
_geom_torsion_site_symmetry_4
_geom_torsion_publ_flag
N1 N2 N3 C3 0.3(3) . . . . ?
N1 C2 C3 N3 -0.1(3) . . . . ?
N1 C2 C3 C4 -179.2(2) . . . . ?
N2 N1 C2 C1 -178.6(2) . . . . ?
N2 N1 C2 C3 0.3(3) . . . . ?
N2 N3 C3 C2 -0.1(3) . . . . ?
N2 N3 C3 C4 178.9(2) . . . . ?
N3 C3 C4 C5 0.4(4) . . . . ?
N3 C3 C4 C9 179.7(3) . . . . ?
N4 C1 C2 N1 -179.6(2) . . . . ?
N4 C1 C2 C3 1.7(3) . . . . ?
N4 C1 C10 C11 -21.7(3) . . . . ?
N4 C1 C10 C15 157.3(2) . . . . ?
C1 N4 C9 C4 -0.3(3) . . . . ?
C1 N4 C9 C8 178.8(2) . . . . ?
C1 C2 C3 N3 178.9(2) . . . . ?
C1 C2 C3 C4 -0.2(3) . . . . ?
C1 C10 C11 C12 177.7(2) . . . . ?
C1 C10 C15 C14 -178.3(2) . . . . ?
C2 N1 N2 N3 -0.3(3) . . . . ?
C2 C1 C10 C11 157.2(2) . . . . ?
C2 C1 C10 C15 -23.7(3) . . . . ?
C2 C3 C4 C5 179.3(2) . . . . ?
C2 C3 C4 C9 -1.4(3) . . . . ?
C3 C4 C5 C6 178.2(3) . . . . ?
C3 C4 C9 N4 1.7(3) . . . . ?
C3 C4 C9 C8 -177.5(2) . . . . ?
C4 C5 C6 C7 -1.3(5) . . . . ?
C5 C4 C9 N4 -179.0(2) . . . . ?
C5 C4 C9 C8 1.9(4) . . . . ?
C5 C6 C7 C8 2.9(5) . . . . ?
C6 C7 C8 C9 -2.0(5) . . . . ?
C7 C8 C9 N4 -179.5(3) . . . . ?
C7 C8 C9 C4 -0.4(4) . . . . ?
C9 N4 C1 C2 -1.4(3) . . . . ?
C9 N4 C1 C10 177.6(2) . . . . ?
C9 C4 C5 C6 -1.0(4) . . . . ?
C10 C1 C2 N1 1.5(4) . . . . ?
C10 C1 C2 C3 -177.2(2) . . . . ?
C10 C11 C12 C13 0.7(4) . . . . ?
C11 C10 C15 C14 0.8(3) . . . . ?
C11 C12 C13 C14 0.5(4) . . . . ?
C11 C12 C13 C16 -179.3(3) . . . . ?
C12 C13 C14 C15 -1.1(4) . . . . ?
C13 C14 C15 C10 0.5(4) . . . . ?
C15 C10 C11 C12 -1.3(4) . . . . ?
C16 C13 C14 C15 178.7(3) . . . . ?
